data_1545097
loop_
_publ_author_name
'Liu, Ren-Rong'
'Hu, Jiang-Ping'
'Hong, Jian-Jun'
'Lu, Chuan-Jun'
'Gao, Jian-Rong'
'Jia, Yi-Xia'

_publ_section_title
;
 Enantioselective [2 + 2] cycloaddition of N-allenamides with cyclic
 N-sulfonylketimines: access to polysubstituted azetidines bearing
 quaternary stereocenters
;
_journal_issue 4
_journal_name_full 'Chem. Sci.'
_journal_page_first 2811
_journal_paper_doi 10.1039/C6SC05450A
_journal_volume 8
_journal_year 2017
_chemical_absolute_configuration ad
_chemical_formula_sum 'C26 H24 N2 O6 S2'
_chemical_formula_weight 524.59
_chemical_name_systematic
; 
 ? 
;
_space_group_IT_number 19
_symmetry_cell_setting orthorhombic
_symmetry_space_group_name_Hall 'P 2ac 2ab'
_symmetry_space_group_name_H-M 'P 21 21 21'
_atom_sites_solution_hydrogens geom
_atom_sites_solution_primary direct
_atom_sites_solution_secondary difmap
_audit_creation_method SHELXL-97
_audit_update_record
;
2016-07-23 deposited with the CCDC.
2017-01-10 downloaded from the CCDC.
;
_cell_angle_alpha 90.00
_cell_angle_beta 90.00
_cell_angle_gamma 90.00
_cell_formula_units_Z 8
_cell_length_a 8.7715(4)
_cell_length_b 15.9157(8)
_cell_length_c 36.3389(18)
_cell_measurement_reflns_used 9997
_cell_measurement_temperature 296(2)
_cell_measurement_theta_max 22.13
_cell_measurement_theta_min 2.39
_cell_volume 5073.1(4)
_computing_structure_refinement 'SHELXL-97 (Sheldrick, 2008)'
_computing_structure_solution 'SHELXS-97 (Sheldrick, 2008)'
_diffrn_ambient_temperature 296(2)
_diffrn_measured_fraction_theta_full 0.999
_diffrn_measured_fraction_theta_max 0.999
_diffrn_measurement_device_type 'Bruker Smart Apex II CCD'
_diffrn_radiation_monochromator graphite
_diffrn_radiation_source 'fine-focus sealed tube'
_diffrn_radiation_type MoK\a
_diffrn_radiation_wavelength 0.71073
_diffrn_reflns_av_R_equivalents 0.0472
_diffrn_reflns_av_sigmaI/netI 0.0302
_diffrn_reflns_limit_h_max 10
_diffrn_reflns_limit_h_min -10
_diffrn_reflns_limit_k_max 18
_diffrn_reflns_limit_k_min -18
_diffrn_reflns_limit_l_max 42
_diffrn_reflns_limit_l_min -41
_diffrn_reflns_number 59755
_diffrn_reflns_theta_full 25.01
_diffrn_reflns_theta_max 25.01
_diffrn_reflns_theta_min 1.40
_exptl_absorpt_coefficient_mu 0.254
_exptl_absorpt_correction_T_max 0.9231
_exptl_absorpt_correction_T_min 0.8877
_exptl_absorpt_correction_type multi-scan
_exptl_absorpt_process_details sadabs
_exptl_crystal_colour colorless
_exptl_crystal_density_diffrn 1.374
_exptl_crystal_density_method 'not measured'
_exptl_crystal_description block
_exptl_crystal_F_000 2192
_exptl_crystal_size_max 0.48
_exptl_crystal_size_mid 0.46
_exptl_crystal_size_min 0.32
_refine_diff_density_max 0.374
_refine_diff_density_min -0.235
_refine_diff_density_rms 0.041
_refine_ls_abs_structure_details 'Flack H D (1983), Acta Cryst. A39, 876-881'
_refine_ls_abs_structure_Flack 0.04(6)
_refine_ls_extinction_method none
_refine_ls_goodness_of_fit_ref 1.065
_refine_ls_hydrogen_treatment mixed
_refine_ls_matrix_type full
_refine_ls_number_parameters 649
_refine_ls_number_reflns 8949
_refine_ls_number_restraints 2
_refine_ls_restrained_S_all 1.074
_refine_ls_R_factor_all 0.0542
_refine_ls_R_factor_gt 0.0420
_refine_ls_shift/su_max 0.000
_refine_ls_shift/su_mean 0.000
_refine_ls_structure_factor_coef Fsqd
_refine_ls_weighting_details 'calc w=1/[\s^2^(Fo^2^)+(0.0513P)^2^+1.2874P] where P=(Fo^2^+2Fc^2^)/3'
_refine_ls_weighting_scheme calc
_refine_ls_wR_factor_gt 0.0976
_refine_ls_wR_factor_ref 0.1043
_reflns_number_gt 7514
_reflns_number_total 8949
_reflns_threshold_expression >2sigma(I)
_cod_data_source_file c6sc05450a2.cif
_cod_data_source_block z
_cod_depositor_comments
;
The following automatic conversions were performed:

'_symmetry_cell_setting' value 'Orthorhombic' changed to
'orthorhombic' according to
/usr/data/users/saulius/crontab/automatic-downloads/rss-feeds/RSC/lib/dictionaries/cif_core.dic
dictionary named 'cif_core.dic' version 2.4.2 from 2011-04-26.

Automatic conversion script
Id: cif_fix_values 4268 2015-11-12 08:31:59Z antanas 

 Adding full bibliography for 1545097.cif.
;
_cod_original_sg_symbol_H-M P2(1)2(1)2(1)
_cod_database_code 1545097

loop_
_symmetry_equiv_pos_as_xyz
'x, y, z'
'-x+1/2, -y, z+1/2'
'-x, y+1/2, -z+1/2'
'x+1/2, -y+1/2, -z'

loop_
_atom_site_label
_atom_site_type_symbol
_atom_site_fract_x
_atom_site_fract_y
_atom_site_fract_z
_atom_site_U_iso_or_equiv
_atom_site_adp_type
_atom_site_occupancy
_atom_site_symmetry_multiplicity
_atom_site_calc_flag
_atom_site_refinement_flags
S1 S 0.44589(9) 0.71315(5) 0.13074(2) 0.04653(19) Uani 1 1 d .
S2 S 0.59064(9) 0.92536(5) 0.04801(2) 0.04770(19) Uani 1 1 d .
O1 O 0.5544(3) 0.67177(13) 0.10756(7) 0.0625(6) Uani 1 1 d .
O2 O 0.4183(3) 0.68146(14) 0.16681(6) 0.0595(6) Uani 1 1 d .
O3 O 0.5135(3) 0.99902(17) 0.03598(7) 0.0724(7) Uani 1 1 d .
O4 O 0.5368(3) 0.84583(16) 0.03560(6) 0.0645(7) Uani 1 1 d .
O5 O 0.6288(5) 1.0871(2) 0.11909(12) 0.1374(17) Uani 1 1 d U
O6 O 0.8515(3) 1.06288(18) 0.14513(7) 0.0801(8) Uani 1 1 d .
N1 N 0.5989(3) 0.92485(15) 0.09357(6) 0.0400(5) Uani 1 1 d .
N2 N 0.5075(3) 0.81075(14) 0.13517(6) 0.0444(6) Uani 1 1 d .
C1 C 1.0137(4) 0.9705(2) 0.07500(11) 0.0620(9) Uani 1 1 d .
H1A H 1.0623 0.9868 0.0966 0.074 Uiso 1 1 calc R
C2 C 1.0951(4) 0.9591(2) 0.04288(14) 0.0753(12) Uani 1 1 d .
H2A H 1.2000 0.9678 0.0430 0.090 Uiso 1 1 calc R
C3 C 1.0242(5) 0.9349(2) 0.01057(12) 0.0724(11) Uani 1 1 d .
H3A H 1.0824 0.9253 -0.0104 0.087 Uiso 1 1 calc R
C4 C 0.8693(4) 0.9248(2) 0.00908(9) 0.0597(9) Uani 1 1 d .
H4A H 0.8204 0.9107 -0.0128 0.072 Uiso 1 1 calc R
C5 C 0.7885(4) 0.93648(18) 0.04130(8) 0.0456(7) Uani 1 1 d .
C6 C 0.8583(3) 0.95701(18) 0.07419(9) 0.0438(7) Uani 1 1 d .
C7 C 0.7496(3) 0.95895(19) 0.10678(8) 0.0457(7) Uani 1 1 d .
C8 C 0.7628(3) 0.8831(2) 0.13187(8) 0.0461(7) Uani 1 1 d .
C9 C 0.6300(3) 0.84199(18) 0.11291(7) 0.0409(7) Uani 1 1 d .
H9A H 0.6648 0.7992 0.0954 0.049 Uiso 1 1 calc R
C10 C 0.4339(3) 0.86521(17) 0.16148(7) 0.0391(6) Uani 1 1 d .
C11 C 0.4782(4) 0.8644(2) 0.19771(8) 0.0493(7) Uani 1 1 d .
H11A H 0.5542 0.8278 0.2055 0.059 Uiso 1 1 calc R
C12 C 0.4092(4) 0.9183(2) 0.22261(9) 0.0601(9) Uani 1 1 d .
H12A H 0.4388 0.9180 0.2472 0.072 Uiso 1 1 calc R
C13 C 0.2979(4) 0.9715(2) 0.21094(10) 0.0615(9) Uani 1 1 d .
H13A H 0.2517 1.0077 0.2277 0.074 Uiso 1 1 calc R
C14 C 0.2531(4) 0.9724(2) 0.17473(10) 0.0622(9) Uani 1 1 d .
H14A H 0.1768 1.0090 0.1670 0.075 Uiso 1 1 calc R
C15 C 0.3212(4) 0.9191(2) 0.14983(9) 0.0508(8) Uani 1 1 d .
H15A H 0.2911 0.9195 0.1253 0.061 Uiso 1 1 calc R
C16 C 0.2706(3) 0.71585(18) 0.10734(8) 0.0442(7) Uani 1 1 d .
C17 C 0.2690(4) 0.7310(2) 0.06999(9) 0.0584(9) Uani 1 1 d .
H17A H 0.3587 0.7449 0.0578 0.070 Uiso 1 1 calc R
C18 C 0.1338(4) 0.7254(2) 0.05086(9) 0.0577(9) Uani 1 1 d .
H18A H 0.1333 0.7370 0.0258 0.069 Uiso 1 1 calc R
C19 C -0.0004(4) 0.70315(19) 0.06782(9) 0.0494(7) Uani 1 1 d .
C20 C 0.0038(4) 0.6898(2) 0.10548(10) 0.0594(9) Uani 1 1 d .
H20A H -0.0859 0.6762 0.1177 0.071 Uiso 1 1 calc R
C21 C 0.1369(4) 0.6960(2) 0.12524(9) 0.0574(9) Uani 1 1 d .
H21A H 0.1368 0.6869 0.1505 0.069 Uiso 1 1 calc R
C22 C -0.1429(4) 0.6921(2) 0.04590(10) 0.0656(9) Uani 1 1 d .
H22A H -0.1222 0.7035 0.0204 0.098 Uiso 1 1 calc R
H22B H -0.2195 0.7302 0.0547 0.098 Uiso 1 1 calc R
H22C H -0.1787 0.6353 0.0485 0.098 Uiso 1 1 calc R
C23 C 0.7480(4) 1.0435(2) 0.12605(10) 0.0598(9) Uani 1 1 d .
C24 C 0.5887(10) 1.1648(4) 0.1483(2) 0.150(3) Uani 1 1 d DU
H24A H 0.4834 1.1658 0.1564 0.180 Uiso 1 1 calc R
H24B H 0.6582 1.1684 0.1690 0.180 Uiso 1 1 calc R
C25 C 0.6213(8) 1.2216(5) 0.1198(2) 0.169(3) Uani 1 1 d D
H25A H 0.6078 1.2780 0.1285 0.253 Uiso 1 1 calc R
H25B H 0.5535 1.2115 0.0995 0.253 Uiso 1 1 calc R
H25C H 0.7247 1.2140 0.1118 0.253 Uiso 1 1 calc R
C26 C 0.8488(4) 0.8645(3) 0.16030(10) 0.0688(10) Uani 1 1 d .
H26A H 0.8314 0.8154 0.1735 0.083 Uiso 1 1 calc R
H26B H 0.9271 0.9006 0.1673 0.083 Uiso 1 1 calc R
S3 S 0.12241(9) 0.21209(5) 0.10148(2) 0.04693(19) Uani 1 1 d .
S4 S 0.18604(11) 0.32464(6) 0.21927(2) 0.0595(2) Uani 1 1 d .
O7 O 0.1948(3) 0.16426(14) 0.12958(7) 0.0661(6) Uani 1 1 d .
O8 O -0.0131(3) 0.18033(15) 0.08500(6) 0.0632(6) Uani 1 1 d .
O9 O 0.0456(5) 0.49310(19) 0.05841(10) 0.1167(13) Uani 1 1 d .
O10 O -0.1118(4) 0.3872(2) 0.06977(9) 0.0944(9) Uani 1 1 d .
O11 O 0.3232(3) 0.2811(2) 0.21107(7) 0.0824(8) Uani 1 1 d .
O12 O 0.1851(4) 0.38910(18) 0.24639(6) 0.0822(9) Uani 1 1 d .
N3 N 0.0908(3) 0.30896(14) 0.11695(6) 0.0394(5) Uani 1 1 d .
N4 N 0.1309(3) 0.36918(17) 0.18007(6) 0.0483(6) Uani 1 1 d .
C27 C 0.3086(6) 0.3623(3) 0.03010(10) 0.0863(14) Uani 1 1 d .
H27A H 0.3003 0.4195 0.0252 0.104 Uiso 1 1 calc R
C28 C 0.3942(6) 0.3109(4) 0.00767(12) 0.1074(18) Uani 1 1 d .
H28A H 0.4449 0.3340 -0.0124 0.129 Uiso 1 1 calc R
C29 C 0.4061(6) 0.2260(4) 0.01440(14) 0.1067(18) Uani 1 1 d .
H29A H 0.4653 0.1925 -0.0010 0.128 Uiso 1 1 calc R
C30 C 0.3310(5) 0.1904(3) 0.04365(12) 0.0785(12) Uani 1 1 d .
H30A H 0.3376 0.1331 0.0484 0.094 Uiso 1 1 calc R
C31 C 0.2459(4) 0.2424(2) 0.06564(9) 0.0502(8) Uani 1 1 d .
C32 C 0.2350(4) 0.3271(2) 0.06023(8) 0.0519(8) Uani 1 1 d .
C33 C 0.1424(4) 0.37321(19) 0.08912(8) 0.0492(8) Uani 1 1 d .
C34 C 0.2315(4) 0.41609(19) 0.11902(8) 0.0492(8) Uani 1 1 d .
C35 C 0.1993(3) 0.34552(18) 0.14568(8) 0.0435(7) Uani 1 1 d .
H35A H 0.2889 0.3097 0.1493 0.052 Uiso 1 1 calc R
C36 C -0.0029(4) 0.4215(2) 0.18105(8) 0.0493(7) Uani 1 1 d .
C37 C 0.0113(5) 0.5053(2) 0.18917(10) 0.0646(9) Uani 1 1 d .
H37A H 0.1070 0.5283 0.1937 0.077 Uiso 1 1 calc R
C38 C -0.1170(6) 0.5557(3) 0.19063(11) 0.0797(12) Uani 1 1 d .
H38A H -0.1075 0.6125 0.1960 0.096 Uiso 1 1 calc R
C39 C -0.2573(6) 0.5222(3) 0.18418(11) 0.0819(13) Uani 1 1 d .
H39A H -0.3432 0.5563 0.1851 0.098 Uiso 1 1 calc R
C40 C -0.2725(5) 0.4384(3) 0.17630(11) 0.0802(12) Uani 1 1 d .
H40A H -0.3688 0.4158 0.1722 0.096 Uiso 1 1 calc R
C41 C -0.1454(4) 0.3871(3) 0.17448(9) 0.0637(9) Uani 1 1 d .
H41A H -0.1554 0.3304 0.1689 0.076 Uiso 1 1 calc R
C42 C 0.0417(4) 0.2531(2) 0.23102(8) 0.0499(8) Uani 1 1 d .
C43 C 0.0419(5) 0.1727(2) 0.21626(9) 0.0601(9) Uani 1 1 d .
H43A H 0.1225 0.1547 0.2016 0.072 Uiso 1 1 calc R
C44 C -0.0768(5) 0.1208(2) 0.22343(9) 0.0665(10) Uani 1 1 d .
H44A H -0.0756 0.0668 0.2137 0.080 Uiso 1 1 calc R
C45 C -0.2001(5) 0.1454(2) 0.24482(9) 0.0627(9) Uani 1 1 d .
C46 C -0.1938(5) 0.2248(2) 0.25995(11) 0.0744(11) Uani 1 1 d .
H46A H -0.2726 0.2423 0.2752 0.089 Uiso 1 1 calc R
C47 C -0.0749(5) 0.2788(2) 0.25317(10) 0.0664(10) Uani 1 1 d .
H47A H -0.0739 0.3322 0.2636 0.080 Uiso 1 1 calc R
C48 C -0.3362(5) 0.0890(3) 0.25049(13) 0.0897(13) Uani 1 1 d .
H48A H -0.3198 0.0367 0.2380 0.134 Uiso 1 1 calc R
H48B H -0.4256 0.1158 0.2408 0.134 Uiso 1 1 calc R
H48C H -0.3497 0.0787 0.2763 0.134 Uiso 1 1 calc R
C49 C 0.3023(5) 0.4880(2) 0.12168(11) 0.0737(11) Uani 1 1 d .
H49A H 0.3034 0.5249 0.1018 0.088 Uiso 1 1 calc R
H49B H 0.3516 0.5024 0.1434 0.088 Uiso 1 1 calc R
C50 C 0.0191(5) 0.4257(2) 0.07126(10) 0.0659(10) Uani 1 1 d .
C51 C -0.2403(7) 0.4306(4) 0.05143(15) 0.135(2) Uani 1 1 d .
H51A H -0.2013 0.4749 0.0357 0.162 Uiso 1 1 calc R
H51B H -0.2960 0.3911 0.0362 0.162 Uiso 1 1 calc R
C52 C -0.3362(8) 0.4645(5) 0.07736(16) 0.157(3) Uani 1 1 d .
H52A H -0.4172 0.4943 0.0653 0.236 Uiso 1 1 calc R
H52B H -0.2802 0.5026 0.0927 0.236 Uiso 1 1 calc R
H52C H -0.3784 0.4203 0.0922 0.236 Uiso 1 1 calc R

loop_
_atom_site_aniso_label
_atom_site_aniso_U_11
_atom_site_aniso_U_22
_atom_site_aniso_U_33
_atom_site_aniso_U_23
_atom_site_aniso_U_13
_atom_site_aniso_U_12
S1 0.0511(4) 0.0366(4) 0.0520(4) -0.0014(3) 0.0070(4) 0.0001(3)
S2 0.0443(4) 0.0595(5) 0.0393(4) 0.0043(4) 0.0002(3) -0.0054(4)
O1 0.0629(14) 0.0468(12) 0.0777(15) -0.0122(12) 0.0157(12) 0.0039(11)
O2 0.0707(15) 0.0514(12) 0.0562(13) 0.0127(11) 0.0008(12) -0.0054(12)
O3 0.0648(16) 0.0878(18) 0.0647(16) 0.0214(13) -0.0048(13) 0.0162(14)
O4 0.0710(16) 0.0800(16) 0.0425(12) -0.0059(11) 0.0035(11) -0.0284(14)
O5 0.124(3) 0.078(2) 0.210(4) -0.064(2) -0.086(3) 0.043(2)
O6 0.0805(19) 0.0845(19) 0.0752(17) -0.0255(15) -0.0117(15) -0.0212(16)
N1 0.0350(12) 0.0449(13) 0.0401(13) -0.0004(11) 0.0000(10) -0.0003(11)
N2 0.0463(14) 0.0419(13) 0.0452(13) -0.0039(11) 0.0085(11) -0.0040(11)
C1 0.049(2) 0.059(2) 0.078(3) 0.0092(18) 0.0013(19) -0.0076(17)
C2 0.0412(19) 0.073(2) 0.112(4) 0.024(2) 0.018(2) -0.0010(18)
C3 0.070(3) 0.065(2) 0.082(3) 0.015(2) 0.040(2) 0.004(2)
C4 0.073(2) 0.0540(19) 0.0519(19) 0.0104(16) 0.0220(18) 0.0000(18)
C5 0.0493(17) 0.0398(16) 0.0476(18) 0.0056(13) 0.0047(14) -0.0002(14)
C6 0.0419(16) 0.0383(15) 0.0512(18) 0.0065(13) 0.0053(14) -0.0017(13)
C7 0.0402(16) 0.0474(17) 0.0494(17) -0.0026(14) -0.0006(14) -0.0043(13)
C8 0.0372(16) 0.0591(18) 0.0420(16) -0.0008(14) 0.0024(14) -0.0016(14)
C9 0.0387(15) 0.0437(16) 0.0403(15) -0.0014(12) 0.0068(12) 0.0055(13)
C10 0.0405(16) 0.0377(15) 0.0392(16) -0.0031(12) 0.0071(13) -0.0057(13)
C11 0.0491(18) 0.0523(18) 0.0464(18) -0.0016(14) 0.0000(14) 0.0003(15)
C12 0.065(2) 0.073(2) 0.0422(17) -0.0125(17) 0.0029(17) -0.006(2)
C13 0.067(2) 0.059(2) 0.058(2) -0.0179(17) 0.0210(19) -0.0027(19)
C14 0.065(2) 0.052(2) 0.069(2) -0.0044(18) 0.0086(19) 0.0121(17)
C15 0.0497(18) 0.0533(18) 0.0493(18) -0.0017(15) 0.0028(15) 0.0028(16)
C16 0.0534(18) 0.0339(14) 0.0454(17) -0.0035(13) 0.0068(14) -0.0057(14)
C17 0.060(2) 0.066(2) 0.0487(19) -0.0062(16) 0.0131(16) -0.0207(17)
C18 0.066(2) 0.063(2) 0.0434(17) -0.0037(16) 0.0056(17) -0.0200(18)
C19 0.0563(18) 0.0402(16) 0.0518(18) -0.0118(14) 0.0052(15) 0.0003(15)
C20 0.0432(18) 0.074(2) 0.061(2) 0.0003(18) 0.0171(16) -0.0003(16)
C21 0.058(2) 0.069(2) 0.0456(18) -0.0006(16) 0.0144(16) -0.0003(17)
C22 0.057(2) 0.068(2) 0.071(2) -0.0119(19) 0.0074(18) -0.0007(17)
C23 0.062(2) 0.062(2) 0.055(2) -0.0120(17) -0.0045(18) -0.0101(18)
C24 0.175(7) 0.115(5) 0.160(6) -0.056(4) -0.031(6) 0.016(5)
C25 0.135(6) 0.198(8) 0.172(7) -0.022(6) -0.042(5) -0.064(6)
C26 0.055(2) 0.089(3) 0.062(2) 0.017(2) -0.0105(18) -0.007(2)
S3 0.0524(4) 0.0380(4) 0.0504(4) 0.0007(3) -0.0020(4) -0.0007(4)
S4 0.0637(5) 0.0716(6) 0.0432(4) 0.0082(4) -0.0155(4) -0.0064(5)
O7 0.0849(17) 0.0458(13) 0.0676(14) 0.0082(11) -0.0110(13) 0.0103(12)
O8 0.0631(14) 0.0576(13) 0.0688(14) -0.0063(11) -0.0056(12) -0.0177(12)
O9 0.171(4) 0.0675(18) 0.111(3) 0.0416(18) -0.022(2) 0.015(2)
O10 0.080(2) 0.102(2) 0.101(2) 0.0263(18) -0.0143(18) 0.0369(19)
O11 0.0584(15) 0.114(2) 0.0746(17) 0.0279(16) -0.0182(13) 0.0051(16)
O12 0.118(2) 0.0865(18) 0.0417(13) -0.0007(12) -0.0231(14) -0.0296(17)
N3 0.0438(13) 0.0370(12) 0.0374(12) 0.0018(10) 0.0003(10) 0.0000(10)
N4 0.0501(15) 0.0599(16) 0.0350(13) 0.0022(12) -0.0048(12) 0.0019(13)
C27 0.122(4) 0.085(3) 0.052(2) -0.011(2) 0.027(2) -0.034(3)
C28 0.125(4) 0.131(4) 0.066(3) -0.031(3) 0.049(3) -0.046(4)
C29 0.096(4) 0.124(4) 0.099(3) -0.057(3) 0.045(3) -0.018(3)
C30 0.072(3) 0.073(3) 0.090(3) -0.031(2) 0.014(2) 0.002(2)
C31 0.0491(18) 0.0516(19) 0.0501(18) -0.0109(15) 0.0024(15) -0.0029(15)
C32 0.062(2) 0.056(2) 0.0379(16) -0.0032(14) 0.0056(14) -0.0082(17)
C33 0.063(2) 0.0426(17) 0.0419(16) 0.0079(13) 0.0060(15) 0.0001(15)
C34 0.0573(19) 0.0448(18) 0.0454(17) -0.0040(14) 0.0150(15) -0.0027(15)
C35 0.0410(16) 0.0459(17) 0.0438(16) -0.0023(13) -0.0019(13) 0.0001(14)
C36 0.058(2) 0.0599(19) 0.0301(15) -0.0013(14) 0.0040(14) 0.0067(17)
C37 0.074(2) 0.064(2) 0.056(2) -0.0041(17) 0.0077(19) 0.002(2)
C38 0.107(4) 0.067(3) 0.065(2) -0.003(2) 0.019(2) 0.023(3)
C39 0.084(3) 0.102(4) 0.060(2) -0.003(2) 0.006(2) 0.040(3)
C40 0.059(2) 0.113(4) 0.069(2) -0.014(2) -0.005(2) 0.018(2)
C41 0.063(2) 0.075(2) 0.053(2) -0.0097(18) -0.0038(17) 0.006(2)
C42 0.062(2) 0.0518(18) 0.0355(16) 0.0011(14) -0.0036(15) 0.0091(16)
C43 0.081(2) 0.0513(19) 0.0485(18) 0.0001(16) 0.0120(18) 0.0127(19)
C44 0.102(3) 0.0472(19) 0.051(2) -0.0062(16) 0.005(2) 0.003(2)
C45 0.078(2) 0.057(2) 0.053(2) 0.0039(17) -0.0021(19) 0.0000(19)
C46 0.093(3) 0.058(2) 0.072(2) -0.0001(19) 0.026(2) 0.011(2)
C47 0.093(3) 0.0488(19) 0.057(2) -0.0111(16) 0.014(2) 0.004(2)
C48 0.091(3) 0.080(3) 0.098(3) 0.012(3) 0.004(3) -0.016(2)
C49 0.090(3) 0.057(2) 0.074(3) -0.0083(18) 0.022(2) -0.017(2)
C50 0.089(3) 0.057(2) 0.052(2) 0.0077(18) -0.005(2) 0.018(2)
C51 0.126(5) 0.183(6) 0.097(4) 0.035(4) -0.004(4) 0.094(5)
C52 0.143(5) 0.237(8) 0.093(4) 0.045(5) 0.018(4) 0.107(6)

loop_
_atom_type_symbol
_atom_type_description
_atom_type_scat_dispersion_real
_atom_type_scat_dispersion_imag
_atom_type_scat_source
C C 0.0033 0.0016 'International Tables Vol C Tables 4.2.6.8 and 6.1.1.4'
H H 0.0000 0.0000 'International Tables Vol C Tables 4.2.6.8 and 6.1.1.4'
N N 0.0061 0.0033 'International Tables Vol C Tables 4.2.6.8 and 6.1.1.4'
O O 0.0106 0.0060 'International Tables Vol C Tables 4.2.6.8 and 6.1.1.4'
S S 0.1246 0.1234 'International Tables Vol C Tables 4.2.6.8 and 6.1.1.4'

loop_
_geom_angle_atom_site_label_1
_geom_angle_atom_site_label_2
_geom_angle_atom_site_label_3
_geom_angle
O2 S1 O1 119.43(15)
O2 S1 N2 107.39(13)
O1 S1 N2 105.80(13)
O2 S1 C16 107.75(14)
O1 S1 C16 107.95(14)
N2 S1 C16 108.08(13)
O3 S2 O4 118.51(16)
O3 S2 N1 109.38(14)
O4 S2 N1 109.05(13)
O3 S2 C5 110.07(16)
O4 S2 C5 111.86(15)
N1 S2 C5 95.50(13)
C23 O5 C24 116.6(4)
C7 N1 C9 90.4(2)
C7 N1 S2 110.77(18)
C9 N1 S2 118.31(18)
C9 N2 C10 120.1(2)
C9 N2 S1 121.06(19)
C10 N2 S1 118.87(18)
C2 C1 C6 118.2(4)
C2 C1 H1A 120.9
C6 C1 H1A 120.9
C1 C2 C3 121.4(3)
C1 C2 H2A 119.3
C3 C2 H2A 119.3
C4 C3 C2 120.8(3)
C4 C3 H3A 119.6
C2 C3 H3A 119.6
C3 C4 C5 117.4(4)
C3 C4 H4A 121.3
C5 C4 H4A 121.3
C6 C5 C4 122.5(3)
C6 C5 S2 109.9(2)
C4 C5 S2 127.6(3)
C5 C6 C1 119.5(3)
C5 C6 C7 113.6(3)
C1 C6 C7 126.8(3)
N1 C7 C8 88.4(2)
N1 C7 C23 117.3(3)
C8 C7 C23 115.4(3)
N1 C7 C6 107.1(2)
C8 C7 C6 113.8(2)
C23 C7 C6 112.5(3)
C26 C8 C9 135.1(3)
C26 C8 C7 134.1(3)
C9 C8 C7 90.7(2)
N2 C9 C8 118.2(2)
N2 C9 N1 115.3(2)
C8 C9 N1 88.5(2)
N2 C9 H9A 111.0
C8 C9 H9A 111.0
N1 C9 H9A 111.0
C11 C10 C15 120.3(3)
C11 C10 N2 120.2(3)
C15 C10 N2 119.5(3)
C10 C11 C12 119.8(3)
C10 C11 H11A 120.1
C12 C11 H11A 120.1
C13 C12 C11 119.7(3)
C13 C12 H12A 120.2
C11 C12 H12A 120.2
C12 C13 C14 120.7(3)
C12 C13 H13A 119.7
C14 C13 H13A 119.7
C13 C14 C15 120.0(3)
C13 C14 H14A 120.0
C15 C14 H14A 120.0
C14 C15 C10 119.6(3)
C14 C15 H15A 120.2
C10 C15 H15A 120.2
C21 C16 C17 119.8(3)
C21 C16 S1 120.7(2)
C17 C16 S1 119.3(2)
C18 C17 C16 119.7(3)
C18 C17 H17A 120.2
C16 C17 H17A 120.2
C17 C18 C19 121.8(3)
C17 C18 H18A 119.1
C19 C18 H18A 119.1
C18 C19 C20 117.3(3)
C18 C19 C22 120.5(3)
C20 C19 C22 122.1(3)
C21 C20 C19 121.9(3)
C21 C20 H20A 119.1
C19 C20 H20A 119.1
C20 C21 C16 119.5(3)
C20 C21 H21A 120.2
C16 C21 H21A 120.2
C19 C22 H22A 109.5
C19 C22 H22B 109.5
H22A C22 H22B 109.5
C19 C22 H22C 109.5
H22A C22 H22C 109.5
H22B C22 H22C 109.5
O6 C23 O5 126.9(4)
O6 C23 C7 119.7(3)
O5 C23 C7 113.4(3)
C25 C24 O5 87.9(6)
C25 C24 H24A 114.0
O5 C24 H24A 114.0
C25 C24 H24B 114.0
O5 C24 H24B 114.0
H24A C24 H24B 111.2
C24 C25 H25A 109.5
C24 C25 H25B 109.5
H25A C25 H25B 109.5
C24 C25 H25C 109.5
H25A C25 H25C 109.5
H25B C25 H25C 109.5
C8 C26 H26A 120.0
C8 C26 H26B 120.0
H26A C26 H26B 120.0
O8 S3 O7 118.98(15)
O8 S3 N3 109.39(14)
O7 S3 N3 109.11(13)
O8 S3 C31 107.44(15)
O7 S3 C31 113.72(16)
N3 S3 C31 95.67(13)
O11 S4 O12 120.14(18)
O11 S4 N4 105.94(15)
O12 S4 N4 106.51(15)
O11 S4 C42 110.23(17)
O12 S4 C42 107.16(16)
N4 S4 C42 105.98(14)
C50 O10 C51 118.0(4)
C33 N3 C35 90.7(2)
C33 N3 S3 110.58(18)
C35 N3 S3 118.68(18)
C35 N4 C36 120.9(2)
C35 N4 S4 120.8(2)
C36 N4 S4 117.5(2)
C28 C27 C32 118.7(4)
C28 C27 H27A 120.6
C32 C27 H27A 120.6
C27 C28 C29 121.2(4)
C27 C28 H28A 119.4
C29 C28 H28A 119.4
C30 C29 C28 120.4(4)
C30 C29 H29A 119.8
C28 C29 H29A 119.8
C31 C30 C29 117.6(4)
C31 C30 H30A 121.2
C29 C30 H30A 121.2
C32 C31 C30 123.4(3)
C32 C31 S3 109.5(2)
C30 C31 S3 126.9(3)
C31 C32 C27 118.6(3)
C31 C32 C33 114.5(3)
C27 C32 C33 126.9(3)
C34 C33 N3 88.8(2)
C34 C33 C50 115.5(3)
N3 C33 C50 116.6(3)
C34 C33 C32 116.2(3)
N3 C33 C32 107.3(2)
C50 C33 C32 110.7(3)
C49 C34 C33 134.3(3)
C49 C34 C35 133.9(3)
C33 C34 C35 91.7(2)
N4 C35 C34 116.2(2)
N4 C35 N3 115.7(2)
C34 C35 N3 87.8(2)
N4 C35 H35A 111.7
C34 C35 H35A 111.7
N3 C35 H35A 111.7
C37 C36 C41 120.2(3)
C37 C36 N4 119.6(3)
C41 C36 N4 120.2(3)
C36 C37 C38 119.8(4)
C36 C37 H37A 120.1
C38 C37 H37A 120.1
C39 C38 C37 120.1(4)
C39 C38 H38A 119.9
C37 C38 H38A 119.9
C38 C39 C40 120.4(4)
C38 C39 H39A 119.8
C40 C39 H39A 119.8
C39 C40 C41 120.3(4)
C39 C40 H40A 119.8
C41 C40 H40A 119.8
C40 C41 C36 119.1(4)
C40 C41 H41A 120.4
C36 C41 H41A 120.4
C47 C42 C43 120.3(3)
C47 C42 S4 119.3(3)
C43 C42 S4 120.2(3)
C44 C43 C42 119.2(3)
C44 C43 H43A 120.4
C42 C43 H43A 120.4
C43 C44 C45 122.3(3)
C43 C44 H44A 118.8
C45 C44 H44A 118.8
C46 C45 C44 116.7(4)
C46 C45 C48 121.5(4)
C44 C45 C48 121.8(3)
C47 C46 C45 122.2(4)
C47 C46 H46A 118.9
C45 C46 H46A 118.9
C42 C47 C46 119.2(3)
C42 C47 H47A 120.4
C46 C47 H47A 120.4
C45 C48 H48A 109.5
C45 C48 H48B 109.5
H48A C48 H48B 109.5
C45 C48 H48C 109.5
H48A C48 H48C 109.5
H48B C48 H48C 109.5
C34 C49 H49A 120.0
C34 C49 H49B 120.0
H49A C49 H49B 120.0
O9 C50 O10 125.3(4)
O9 C50 C33 121.7(4)
O10 C50 C33 112.8(3)
C52 C51 O10 109.9(4)
C52 C51 H51A 109.7
O10 C51 H51A 109.7
C52 C51 H51B 109.7
O10 C51 H51B 109.7
H51A C51 H51B 108.2
C51 C52 H52A 109.5
C51 C52 H52B 109.5
H52A C52 H52B 109.5
C51 C52 H52C 109.5
H52A C52 H52C 109.5
H52B C52 H52C 109.5

loop_
_geom_bond_atom_site_label_1
_geom_bond_atom_site_label_2
_geom_bond_distance
S1 O2 1.425(2)
S1 O1 1.432(2)
S1 N2 1.653(2)
S1 C16 1.758(3)
S2 O3 1.422(3)
S2 O4 1.424(2)
S2 N1 1.657(2)
S2 C5 1.761(3)
O5 C23 1.280(5)
O5 C24 1.668(7)
O6 C23 1.183(4)
N1 C7 1.508(4)
N1 C9 1.519(4)
N2 C9 1.434(4)
N2 C10 1.443(3)
C1 C2 1.380(6)
C1 C6 1.381(5)
C1 H1A 0.9300
C2 C3 1.384(6)
C2 H2A 0.9300
C3 C4 1.369(5)
C3 H3A 0.9300
C4 C5 1.381(4)
C4 H4A 0.9300
C5 C6 1.382(4)
C6 C7 1.521(4)
C7 C8 1.517(4)
C7 C23 1.516(4)
C8 C26 1.313(4)
C8 C9 1.503(4)
C9 H9A 0.9800
C10 C11 1.373(4)
C10 C15 1.376(4)
C11 C12 1.386(4)
C11 H11A 0.9300
C12 C13 1.360(5)
C12 H12A 0.9300
C13 C14 1.373(5)
C13 H13A 0.9300
C14 C15 1.376(4)
C14 H14A 0.9300
C15 H15A 0.9300
C16 C21 1.377(4)
C16 C17 1.378(4)
C17 C18 1.377(5)
C17 H17A 0.9300
C18 C19 1.376(5)
C18 H18A 0.9300
C19 C20 1.385(5)
C19 C22 1.493(5)
C20 C21 1.374(5)
C20 H20A 0.9300
C21 H21A 0.9300
C22 H22A 0.9600
C22 H22B 0.9600
C22 H22C 0.9600
C24 C25 1.406(7)
C24 H24A 0.9700
C24 H24B 0.9700
C25 H25A 0.9600
C25 H25B 0.9600
C25 H25C 0.9600
C26 H26A 0.9300
C26 H26B 0.9300
S3 O8 1.423(2)
S3 O7 1.423(2)
S3 N3 1.664(2)
S3 C31 1.761(3)
S4 O11 1.420(3)
S4 O12 1.423(3)
S4 N4 1.663(2)
S4 C42 1.755(4)
O9 C50 1.193(5)
O10 C50 1.303(5)
O10 C51 1.480(5)
N3 C33 1.508(4)
N3 C35 1.528(4)
N4 C35 1.436(4)
N4 C36 1.440(4)
C27 C28 1.377(6)
C27 C32 1.389(5)
C27 H27A 0.9300
C28 C29 1.378(7)
C28 H28A 0.9300
C29 C30 1.373(6)
C29 H29A 0.9300
C30 C31 1.371(5)
C30 H30A 0.9300
C31 C32 1.367(4)
C32 C33 1.516(4)
C33 C34 1.502(4)
C33 C50 1.513(5)
C34 C49 1.306(5)
C34 C35 1.510(4)
C35 H35A 0.9800
C36 C37 1.373(5)
C36 C41 1.384(5)
C37 C38 1.382(6)
C37 H37A 0.9300
C38 C39 1.361(6)
C38 H38A 0.9300
C39 C40 1.371(6)
C39 H39A 0.9300
C40 C41 1.383(5)
C40 H40A 0.9300
C41 H41A 0.9300
C42 C47 1.364(5)
C42 C43 1.387(4)
C43 C44 1.355(5)
C43 H43A 0.9300
C44 C45 1.388(5)
C44 H44A 0.9300
C45 C46 1.379(5)
C45 C48 1.507(5)
C46 C47 1.374(5)
C46 H46A 0.9300
C47 H47A 0.9300
C48 H48A 0.9600
C48 H48B 0.9600
C48 H48C 0.9600
C49 H49A 0.9300
C49 H49B 0.9300
C51 C52 1.374(7)
C51 H51A 0.9700
C51 H51B 0.9700
C52 H52A 0.9600
C52 H52B 0.9600
C52 H52C 0.9600

loop_
_geom_torsion_atom_site_label_1
_geom_torsion_atom_site_label_2
_geom_torsion_atom_site_label_3
_geom_torsion_atom_site_label_4
_geom_torsion
O3 S2 N1 C7 -96.5(2)
O4 S2 N1 C7 132.4(2)
C5 S2 N1 C7 17.0(2)
O3 S2 N1 C9 161.1(2)
O4 S2 N1 C9 30.1(2)
C5 S2 N1 C9 -85.3(2)
O2 S1 N2 C9 138.8(2)
O1 S1 N2 C9 10.2(3)
C16 S1 N2 C9 -105.2(2)
O2 S1 N2 C10 -42.4(3)
O1 S1 N2 C10 -171.0(2)
C16 S1 N2 C10 73.6(2)
C6 C1 C2 C3 0.0(6)
C1 C2 C3 C4 2.8(6)
C2 C3 C4 C5 -2.5(5)
C3 C4 C5 C6 -0.4(5)
C3 C4 C5 S2 -178.3(3)
O3 S2 C5 C6 100.8(2)
O4 S2 C5 C6 -125.3(2)
N1 S2 C5 C6 -12.2(2)
O3 S2 C5 C4 -81.1(3)
O4 S2 C5 C4 52.8(3)
N1 S2 C5 C4 165.9(3)
C4 C5 C6 C1 3.2(5)
S2 C5 C6 C1 -178.6(2)
C4 C5 C6 C7 -174.7(3)
S2 C5 C6 C7 3.5(3)
C2 C1 C6 C5 -2.9(5)
C2 C1 C6 C7 174.6(3)
C9 N1 C7 C8 -10.7(2)
S2 N1 C7 C8 -131.36(19)
C9 N1 C7 C23 -128.6(3)
S2 N1 C7 C23 110.7(3)
C9 N1 C7 C6 103.8(2)
S2 N1 C7 C6 -16.9(3)
C5 C6 C7 N1 8.1(3)
C1 C6 C7 N1 -169.6(3)
C5 C6 C7 C8 104.1(3)
C1 C6 C7 C8 -73.6(4)
C5 C6 C7 C23 -122.2(3)
C1 C6 C7 C23 60.1(4)
N1 C7 C8 C26 -164.8(4)
C23 C7 C8 C26 -45.2(5)
C6 C7 C8 C26 87.1(4)
N1 C7 C8 C9 10.8(2)
C23 C7 C8 C9 130.4(3)
C6 C7 C8 C9 -97.2(3)
C10 N2 C9 C8 53.3(4)
S1 N2 C9 C8 -127.9(2)
C10 N2 C9 N1 -49.4(3)
S1 N2 C9 N1 129.4(2)
C26 C8 C9 N2 46.8(5)
C7 C8 C9 N2 -128.8(3)
C26 C8 C9 N1 164.9(4)
C7 C8 C9 N1 -10.7(2)
C7 N1 C9 N2 131.5(2)
S2 N1 C9 N2 -114.5(2)
C7 N1 C9 C8 10.8(2)
S2 N1 C9 C8 124.80(19)
C9 N2 C10 C11 -96.2(3)
S1 N2 C10 C11 85.0(3)
C9 N2 C10 C15 82.6(3)
S1 N2 C10 C15 -96.3(3)
C15 C10 C11 C12 -0.2(5)
N2 C10 C11 C12 178.5(3)
C10 C11 C12 C13 0.1(5)
C11 C12 C13 C14 0.1(5)
C12 C13 C14 C15 -0.1(6)
C13 C14 C15 C10 0.0(5)
C11 C10 C15 C14 0.1(5)
N2 C10 C15 C14 -178.6(3)
O2 S1 C16 C21 5.0(3)
O1 S1 C16 C21 135.3(3)
N2 S1 C16 C21 -110.7(3)
O2 S1 C16 C17 -169.4(3)
O1 S1 C16 C17 -39.2(3)
N2 S1 C16 C17 74.8(3)
C21 C16 C17 C18 -0.6(5)
S1 C16 C17 C18 173.9(3)
C16 C17 C18 C19 -1.5(5)
C17 C18 C19 C20 2.6(5)
C17 C18 C19 C22 -175.9(3)
C18 C19 C20 C21 -1.8(5)
C22 C19 C20 C21 176.7(3)
C19 C20 C21 C16 -0.2(5)
C17 C16 C21 C20 1.4(5)
S1 C16 C21 C20 -173.0(3)
C24 O5 C23 O6 -19.3(8)
C24 O5 C23 C7 161.0(4)
N1 C7 C23 O6 160.1(3)
C8 C7 C23 O6 58.0(4)
C6 C7 C23 O6 -74.9(4)
N1 C7 C23 O5 -20.1(5)
C8 C7 C23 O5 -122.2(4)
C6 C7 C23 O5 104.8(4)
C23 O5 C24 C25 112.7(6)
O8 S3 N3 C33 -96.0(2)
O7 S3 N3 C33 132.3(2)
C31 S3 N3 C33 14.7(2)
O8 S3 N3 C35 161.2(2)
O7 S3 N3 C35 29.5(2)
C31 S3 N3 C35 -88.1(2)
O11 S4 N4 C35 13.0(3)
O12 S4 N4 C35 142.0(2)
C42 S4 N4 C35 -104.1(2)
O11 S4 N4 C36 -176.9(2)
O12 S4 N4 C36 -47.9(3)
C42 S4 N4 C36 66.0(3)
C32 C27 C28 C29 0.8(8)
C27 C28 C29 C30 0.7(9)
C28 C29 C30 C31 -0.4(7)
C29 C30 C31 C32 -1.3(6)
C29 C30 C31 S3 172.4(3)
O8 S3 C31 C32 98.4(3)
O7 S3 C31 C32 -127.7(2)
N3 S3 C31 C32 -14.0(3)
O8 S3 C31 C30 -76.0(4)
O7 S3 C31 C30 57.9(4)
N3 S3 C31 C30 171.7(3)
C30 C31 C32 C27 2.7(6)
S3 C31 C32 C27 -171.9(3)
C30 C31 C32 C33 -176.6(3)
S3 C31 C32 C33 8.8(4)
C28 C27 C32 C31 -2.3(6)
C28 C27 C32 C33 176.8(4)
C35 N3 C33 C34 -7.6(2)
S3 N3 C33 C34 -128.8(2)
C35 N3 C33 C50 -125.7(3)
S3 N3 C33 C50 113.1(3)
C35 N3 C33 C32 109.6(3)
S3 N3 C33 C32 -11.6(3)
C31 C32 C33 C34 98.8(3)
C27 C32 C33 C34 -80.4(4)
C31 C32 C33 N3 1.4(4)
C27 C32 C33 N3 -177.8(3)
C31 C32 C33 C50 -126.9(3)
C27 C32 C33 C50 54.0(5)
N3 C33 C34 C49 -169.2(4)
C50 C33 C34 C49 -50.1(5)
C32 C33 C34 C49 82.1(5)
N3 C33 C34 C35 7.7(2)
C50 C33 C34 C35 126.8(3)
C32 C33 C34 C35 -101.1(3)
C36 N4 C35 C34 50.6(4)
S4 N4 C35 C34 -139.5(2)
C36 N4 C35 N3 -50.3(4)
S4 N4 C35 N3 119.6(2)
C49 C34 C35 N4 51.6(5)
C33 C34 C35 N4 -125.3(3)
C49 C34 C35 N3 169.3(4)
C33 C34 C35 N3 -7.6(2)
C33 N3 C35 N4 125.7(3)
S3 N3 C35 N4 -120.2(2)
C33 N3 C35 C34 7.6(2)
S3 N3 C35 C34 121.6(2)
C35 N4 C36 C37 -101.6(3)
S4 N4 C36 C37 88.2(3)
C35 N4 C36 C41 79.5(4)
S4 N4 C36 C41 -90.7(3)
C41 C36 C37 C38 -0.3(5)
N4 C36 C37 C38 -179.2(3)
C36 C37 C38 C39 0.3(6)
C37 C38 C39 C40 0.2(6)
C38 C39 C40 C41 -0.6(6)
C39 C40 C41 C36 0.6(6)
C37 C36 C41 C40 -0.2(5)
N4 C36 C41 C40 178.7(3)
O11 S4 C42 C47 154.1(3)
O12 S4 C42 C47 21.8(3)
N4 S4 C42 C47 -91.7(3)
O11 S4 C42 C43 -29.5(3)
O12 S4 C42 C43 -161.8(3)
N4 S4 C42 C43 84.7(3)
C47 C42 C43 C44 1.5(5)
S4 C42 C43 C44 -174.9(3)
C42 C43 C44 C45 0.7(5)
C43 C44 C45 C46 -2.7(5)
C43 C44 C45 C48 175.9(4)
C44 C45 C46 C47 2.6(6)
C48 C45 C46 C47 -175.9(4)
C43 C42 C47 C46 -1.5(5)
S4 C42 C47 C46 174.9(3)
C45 C46 C47 C42 -0.6(6)
C51 O10 C50 O9 -1.4(7)
C51 O10 C50 C33 -177.4(4)
C34 C33 C50 O9 53.8(5)
N3 C33 C50 O9 156.1(4)
C32 C33 C50 O9 -80.9(4)
C34 C33 C50 O10 -130.0(3)
N3 C33 C50 O10 -27.7(4)
C32 C33 C50 O10 95.3(4)
C50 O10 C51 C52 -101.6(7)
